data_2004141
loop_
_publ_author_name
'G\"une\,s, B.'
'Soylu, H.'
'Akkurt, O.'
'\"Ozbey, S.'

_publ_section_title
;
 Aminoethylammonium Tartrate
;
_journal_issue 11
_journal_name_full 'Acta Crystallographica Section C'
_journal_page_first 2346
_journal_page_last 2348
_journal_paper_doi 10.1107/S0108270195006202
_journal_volume 51
_journal_year 1995
_chemical_formula_sum 'C6 H14 N2 O6'
_chemical_formula_weight 210.19
_chemical_name_systematic
;
Ethylenediammonium Tartrate
;
_space_group_IT_number 19
_symmetry_cell_setting orthorhombic
_symmetry_space_group_name_Hall 'P 2ac 2ab'
_symmetry_space_group_name_H-M 'P 21 21 21'
_audit_creation_method SHELXL
_cell_angle_alpha 90.00
_cell_angle_beta 90.00
_cell_angle_gamma 90.00
_cell_formula_units_Z 4
_cell_length_a 7.4393(8)
_cell_length_b 7.6507(4)
_cell_length_c 15.6806(8)
_cell_measurement_reflns_used 25
_cell_measurement_temperature 293(2)
_cell_measurement_theta_max 19
_cell_measurement_theta_min 10
_cell_volume 892.47(12)
_computing_cell_refinement CAD-4--PC
_computing_data_collection 'CAD-4--PC (Enraf-Nonius, 1993)'
_computing_data_reduction 'MolEN (Fair, 1990)'
_computing_molecular_graphics 'ORTEPII (Johnson, 1976)'
_computing_publication_material SHELXL93
_computing_structure_refinement 'SHELXL93 (Sheldrick, 1993)'
_computing_structure_solution 'SHELXS86 (Sheldrick, 1990)'
_diffrn_ambient_temperature 293(2)
_diffrn_measurement_device 'Enraf-Nonius CAD-4'
_diffrn_measurement_method w/2\q
_diffrn_radiation_monochromator graphite
_diffrn_radiation_source 'fine-focus sealed tube'
_diffrn_radiation_type MoK\a
_diffrn_radiation_wavelength 0.71069
_diffrn_reflns_av_R_equivalents 0.0411
_diffrn_reflns_av_sigmaI/netI 0.0157
_diffrn_reflns_limit_h_max 0
_diffrn_reflns_limit_h_min -9
_diffrn_reflns_limit_k_max 0
_diffrn_reflns_limit_k_min -9
_diffrn_reflns_limit_l_max 0
_diffrn_reflns_limit_l_min -19
_diffrn_reflns_number 1079
_diffrn_reflns_theta_max 26.28
_diffrn_reflns_theta_min 2.60
_diffrn_standards_decay_% 1.8
_diffrn_standards_interval_time 120
_diffrn_standards_number 3
_exptl_absorpt_coefficient_mu 0.140
_exptl_absorpt_correction_T_max 0.9985
_exptl_absorpt_correction_T_min 0.5351
_exptl_absorpt_correction_type 'empirical via \y scan'
_exptl_crystal_colour Light-orange
_exptl_crystal_density_diffrn 1.564
_exptl_crystal_density_meas 1.540
_exptl_crystal_density_method Flotation
_exptl_crystal_description Parallelepiped
_exptl_crystal_F_000 448
_exptl_crystal_size_max 0.60
_exptl_crystal_size_mid 0.40
_exptl_crystal_size_min 0.28
_refine_diff_density_max 0.457
_refine_diff_density_min -0.526
_refine_ls_abs_structure_details 'Flack (1983); parameter -5.3(25)'
_refine_ls_abs_structure_Flack -5.(3)
_refine_ls_extinction_method none
_refine_ls_goodness_of_fit_all 1.131
_refine_ls_goodness_of_fit_obs 1.148
_refine_ls_hydrogen_treatment 'refined isotropically'
_refine_ls_matrix_type full
_refine_ls_number_parameters 168
_refine_ls_number_reflns 1076
_refine_ls_number_restraints 0
_refine_ls_restrained_S_all 1.152
_refine_ls_restrained_S_obs 1.148
_refine_ls_R_factor_all 0.0652
_refine_ls_R_factor_obs 0.0618
_refine_ls_shift/esd_max 0.042
_refine_ls_shift/esd_mean 0.007
_refine_ls_structure_factor_coef Fsqd
_refine_ls_weighting_scheme
;
calc w = 1/[\s^2^(F~o~^2^) + (0.1361P)^2^ + 0.1616P]
where P = (F~o~^2^ + 2F~c~^2^)/3
;
_refine_ls_wR_factor_all 0.1706
_refine_ls_wR_factor_obs 0.1638
_reflns_number_observed 1009
_reflns_number_total 1077
_reflns_observed_criterion >2sigma(I)
_cod_data_source_file ka1121.cif
_cod_data_source_block eth03
_cod_depositor_comments
;
The following automatic conversions were performed:
'_symmetry_cell_setting' value 'Orthorhombic' changed to 'orthorhombic'
according to '/home/saulius/struct/CIF-dictionaries/cif_core.dic'
dictionary named 'cif_core.dic' version 2.4.1 from 2010-06-29.

Automatic conversion script
Id: cif_fix_enum 1527 2010-12-29 10:47:43Z saulius 

The following automatic conversions were performed:

'_symmetry_cell_setting' value 'Orthorhombic' changed to
'orthorhombic' according to
/home/saulius/struct/CIF-dictionaries/cif_core.dic dictionary named
'cif_core.dic' version 2.4.1 from 2010-06-29.

Automatic conversion script
Id: cif_fix_values 1715 2011-07-08 13:25:40Z adriana 
;
_cod_database_code 2004141

loop_
_symmetry_equiv_pos_as_xyz
'x, y, z'
'-x+1/2, -y, z+1/2'
'-x, y+1/2, -z+1/2'
'x+1/2, -y+1/2, -z'

loop_
_atom_site_aniso_label
_atom_site_aniso_U_11
_atom_site_aniso_U_22
_atom_site_aniso_U_33
_atom_site_aniso_U_12
_atom_site_aniso_U_13
_atom_site_aniso_U_23
C1 0.036(2) 0.012(2) 0.0258(14) -0.0004(13) -0.0016(13) -0.0004(12)
C2 0.0325(15) 0.0115(13) 0.0220(14) -0.0022(12) 0.0029(12) 0.0024(12)
C3 0.0278(14) 0.0152(14) 0.0226(13) -0.0033(13) 0.0023(12) 0.0005(11)
C4 0.0264(13) 0.0137(15) 0.0266(15) 0.0027(12) 0.0035(12) 0.0000(12)
C5 0.038(2) 0.026(2) 0.043(2) -0.004(2) -0.001(2) -0.005(2)
C6 0.061(3) 0.026(2) 0.038(2) 0.000(2) -0.020(2) -0.007(2)
O1 0.076(2) 0.0138(12) 0.0286(13) -0.0052(14) 0.0080(14) 0.0006(10)
O2 0.0478(14) 0.0178(12) 0.0263(12) -0.0038(11) 0.0065(11) 0.0042(9)
O3 0.0324(12) 0.0221(12) 0.0300(12) 0.0053(11) 0.0077(10) 0.0076(9)
O4 0.0378(14) 0.0287(13) 0.0347(13) -0.0088(11) -0.0065(10) -0.0053(11)
O5 0.062(2) 0.0205(12) 0.0291(13) -0.0018(12) 0.0005(13) 0.0066(10)
O6 0.068(2) 0.0147(12) 0.0272(12) -0.0069(12) -0.0011(13) -0.0001(10)
N1 0.045(2) 0.0221(15) 0.0295(15) 0.005(2) -0.0002(13) 0.0049(12)
N2 0.051(2) 0.0159(13) 0.0196(12) -0.0058(13) -0.0079(12) 0.0028(10)

loop_
_atom_site_label
_atom_site_occupancy
_atom_site_fract_x
_atom_site_fract_y
_atom_site_fract_z
_atom_site_U_iso_or_equiv
_atom_site_thermal_displace_type
_atom_site_calc_flag
_atom_site_refinement_flags
_atom_site_type_symbol
C1 1 0.3766(5) 0.7807(4) 0.4987(2) 0.0246(7) Uani d . C
C2 1 0.4354(4) 0.9580(4) 0.4626(2) 0.0220(7) Uani d . C
C3 1 0.2656(4) 1.0640(4) 0.4402(2) 0.0219(7) Uani d . C
C4 1 0.3164(4) 1.2512(4) 0.4186(2) 0.0223(7) Uani d . C
C5 1 0.1882(5) 1.6761(5) 0.2414(3) 0.0356(8) Uani d . C
C6 1 0.1794(7) 1.8120(5) 0.1722(3) 0.0415(10) Uani d . C
O1 1 0.3961(5) 0.6521(3) 0.4503(2) 0.0395(8) Uani d . O
O2 1 0.3132(4) 0.7787(3) 0.57235(15) 0.0307(6) Uani d . O
O3 1 0.5396(4) 0.9435(4) 0.3870(2) 0.0282(6) Uani d . O
O4 1 0.1666(4) 0.9841(4) 0.3742(2) 0.0337(7) Uani d . O
O5 1 0.3260(4) 1.3022(4) 0.3444(2) 0.0371(7) Uani d . O
O6 1 0.3469(5) 1.3455(3) 0.4850(2) 0.0366(7) Uani d . O
N1 1 0.3768(5) 1.6483(4) 0.2696(2) 0.0322(7) Uani d . N
N2 1 0.2470(5) 1.9754(4) 0.2022(2) 0.0288(7) Uani d . N
H6B 1 0.0558(85) 1.8133(82) 0.1534(38) 0.052(15) Uiso d . H
H3A 1 0.1906(51) 1.0628(48) 0.4876(22) 0.012(8) Uiso d . H
H2 1 0.5046(60) 1.0258(65) 0.5079(27) 0.026(10) Uiso d . H
H5A 1 0.1181(65) 1.7198(65) 0.2906(31) 0.033(12) Uiso d . H
H6A 1 0.2531(73) 1.7815(79) 0.1195(31) 0.046(15) Uiso d . H
H5B 1 0.1634(95) 1.5666(82) 0.1974(38) 0.061(18) Uiso d . H
H3 1 0.6352(73) 0.9235(67) 0.3936(30) 0.029(12) Uiso d . H
H4 1 0.2053(69) 1.0341(66) 0.3246(30) 0.033(11) Uiso d . H
H1C 1 0.4808(116) 1.6236(116) 0.2246(44) 0.088(25) Uiso d . H
H1A 1 0.3806 1.5560 0.3040 0.048 Uiso d . H
H1B 1 0.4192(81) 1.7589(78) 0.2946(34) 0.049(15) Uiso d . H
H2A 1 0.2852(5) 1.9848(4) 0.2538(2) 0.035 Uiso calc R H
H2B 1 0.2495(5) 2.0644(4) 0.1687(2) 0.035 Uiso calc R H
H1 1 0.3615(84) 0.5633(14) 0.4745(16) 0.059 Uiso calc R H

loop_
_atom_type_symbol
_atom_type_description
_atom_type_scat_dispersion_real
_atom_type_scat_dispersion_imag
_atom_type_scat_source
C C 0.0033 0.0016 'International Tables Vol C Tables 4.2.6.8 and 6.1.1.4'
H H 0.0000 0.0000 'International Tables Vol C Tables 4.2.6.8 and 6.1.1.4'
N N 0.0061 0.0033 'International Tables Vol C Tables 4.2.6.8 and 6.1.1.4'
O O 0.0106 0.0060 'International Tables Vol C Tables 4.2.6.8 and 6.1.1.4'

loop_
_geom_angle_atom_site_label_1
_geom_angle_atom_site_label_2
_geom_angle_atom_site_label_3
_geom_angle
_geom_angle_publ_flag
O2 C1 O1 126.6(3) yes
O2 C1 C2 117.4(3) yes
O1 C1 C2 116.0(3) yes
O3 C2 C1 113.2(3) yes
O3 C2 C3 107.4(3) yes
C1 C2 C3 108.4(3) yes
O4 C3 C2 111.6(3) yes
O4 C3 C4 112.0(3) yes
C4 C3 C2 110.0(3) yes
O5 C4 O6 125.3(3) yes
O5 C4 C3 121.7(3) yes
O6 C4 C3 113.0(3) yes
N1 C5 C6 110.7(3) yes
N2 C6 C5 110.6(3) yes
C3 O4 H4 106.2(3) no
C2 O3 H3 115.3(4) no
C6 N2 H2A 120.0(2) no
C6 N2 H2B 120.0(2) no
H2A N2 H2B 120.0 no
C1 O1 H1 109.5(2) no
O4 C3 H3A 105.6(2) no
C4 C3 H3A 109.7(2) no
C2 C3 H3A 107.7(2) no
C5 N1 H1C 121.0(4) no
C5 N1 H1A 108.9(3) no
H1C N1 H1A 103.8(4) no
C5 N1 H1B 107.3(4) no
H1C N1 H1B 100.6(6) no
H1A N1 H1B 115.5(3) no
N1 C5 H5A 108.3(3) no
C6 C5 H5A 107.8(3) no
N1 C5 H5B 103.6(4) no
C6 C5 H5B 93.8(3) no
H5A C5 H5B 131.1(5) no
O3 C2 H2 110.2(2) no
C1 C2 H2 109.6(3) no
C3 C2 H2 107.7(3) no
N2 C6 H6B 115.3(4) no
C5 C6 H6B 105.5(4) no
N2 C6 H6A 106.2(3) no
C5 C6 H6A 113.8(3) no
H6B C6 H6A 105.6(5) no

loop_
_geom_bond_atom_site_label_1
_geom_bond_atom_site_label_2
_geom_bond_distance
_geom_bond_publ_flag
C1 C2 1.534(4) yes
C3 C2 1.541(5) yes
C3 C4 1.520(4) yes
C5 C6 1.504(6) yes
O1 C1 1.251(4) yes
O2 C1 1.248(4) yes
O3 C2 1.420(4) yes
O4 C3 1.409(4) yes
O5 C4 1.228(4) yes
O6 C4 1.287(4) yes
N1 C5 1.487(5) yes
N2 C6 1.427(5) yes
O4 H4 0.91(5) no
O3 H3 0.74(5) no
N2 H2A 0.86 no
N2 H2B 0.86 no
O1 H1 0.82 no
C3 H3A 0.93(4) no
N1 H1C 1.06(9) no
N1 H1A 0.889(3) no
N1 H1B 0.98(6) no
C5 H5A 0.99(5) no
C5 H5B 1.10(6) no
C2 H2 1.02(5) no
C6 H6B 0.97(6) no
C6 H6A 1.02(5) no

loop_
_geom_torsion_atom_site_label_1
_geom_torsion_atom_site_label_2
_geom_torsion_atom_site_label_3
_geom_torsion_atom_site_label_4
_geom_torsion
_geom_torsion_publ_flag
O4 C3 C4 O5 -23.5(4) yes
C2 C3 C4 O5 101.1(4) yes
O4 C3 C4 O6 156.5(3) yes
C2 C3 C4 O6 -78.8(3) yes
O2 C1 C2 O3 167.4(3) yes
O1 C1 C2 O3 -13.3(5) yes
O2 C1 C2 C3 -73.5(4) yes
O1 C1 C2 C3 105.8(4) yes
O4 C3 C2 O3 58.0(3) yes
C4 C3 C2 O3 -67.0(3) yes
O4 C3 C2 C1 -64.7(3) yes
C4 C3 C2 C1 170.4(2) yes
N1 C5 C6 N2 -60.6(5) yes

loop_
_cod_related_entry_id
_cod_related_entry_database
_cod_related_entry_code
1 ChemSpider 21187125
